data_2224334
loop_
_publ_author_name
'Dutkiewicz, Grzegorz'
'Chidan Kumar, C. S.'
'Yathirajan, H. S.'
'Mayekar, A. N.'
'Kubicki, Maciej'

_publ_section_title
;
 2-Isopropyl-5-methylcyclohexyl 5-acetoxy-1,3-oxathiolane-2-carboxylate
;
_journal_coeditor_code JH2112
_journal_issue 12
_journal_name_full 'Acta Crystallographica Section E'
_journal_page_first o3169
_journal_paper_doi 10.1107/S1600536809046492
_journal_volume 65
_journal_year 2009
_chemical_formula_iupac 'C16 H26 O5 S'
_chemical_formula_moiety 'C16 H26 O5 S'
_chemical_formula_sum 'C16 H26 O5 S'
_chemical_formula_weight 330.43
_chemical_name_systematic
;
2-Isopropyl-5-methylcyclohexyl 5-acetoxy-1,3-oxathiolane-2-carboxylate
;
_space_group_IT_number 19
_symmetry_cell_setting orthorhombic
_symmetry_space_group_name_Hall 'P 2ac 2ab'
_symmetry_space_group_name_H-M 'P 21 21 21'
_atom_sites_solution_hydrogens geom
_atom_sites_solution_primary direct
_atom_sites_solution_secondary difmap
_audit_creation_method SHELXL-97
_cell_angle_alpha 90.00
_cell_angle_beta 90.00
_cell_angle_gamma 90.00
_cell_formula_units_Z 4
_cell_length_a 5.3290(10)
_cell_length_b 13.8670(10)
_cell_length_c 23.490(2)
_cell_measurement_reflns_used 3953
_cell_measurement_temperature 100.0(10)
_cell_measurement_theta_max 75.2711
_cell_measurement_theta_min 3.0424
_cell_volume 1735.8(4)
_computing_cell_refinement 'CrysAlis Pro (Oxford Diffraction, 2009))'
_computing_data_collection 'CrysAlis Pro (Oxford Diffraction, 2009))'
_computing_data_reduction 'CrysAlis Pro (Oxford Diffraction, 2009))'
_computing_molecular_graphics 'Stereochemical Workstation Operation Manual (Siemens, 1989)'
_computing_publication_material 'SHELXL97 (Sheldrick, 2008)'
_computing_structure_refinement 'SHELXL97 (Sheldrick, 2008)'
_computing_structure_solution 'SIR92 (Altomare <i>et al.</i>,  1993)'
_diffrn_ambient_temperature 100.0(10)
_diffrn_detector_area_resol_mean 5.2679
_diffrn_measured_fraction_theta_full 0.998
_diffrn_measured_fraction_theta_max 0.918
_diffrn_measurement_device_type 'Oxford Diffraction Xcalibur Sapphire2 large Be window'
_diffrn_measurement_method \w
_diffrn_radiation_monochromator graphite
_diffrn_radiation_source 'Nova (Mo) X-ray Source'
_diffrn_radiation_type MoK\a
_diffrn_radiation_wavelength 0.71073
_diffrn_reflns_av_R_equivalents 0.0254
_diffrn_reflns_av_sigmaI/netI 0.0376
_diffrn_reflns_limit_h_max 6
_diffrn_reflns_limit_h_min -6
_diffrn_reflns_limit_k_max 19
_diffrn_reflns_limit_k_min -17
_diffrn_reflns_limit_l_max 28
_diffrn_reflns_limit_l_min -18
_diffrn_reflns_number 11503
_diffrn_reflns_theta_full 25.00
_diffrn_reflns_theta_max 27.84
_diffrn_reflns_theta_min 2.94
_exptl_absorpt_coefficient_mu 0.206
_exptl_absorpt_correction_T_max 1.00000
_exptl_absorpt_correction_T_min 0.71942
_exptl_absorpt_correction_type multi-scan
_exptl_absorpt_process_details
;
(CrysAlis Pro; Oxford Diffraction, 2009)
;
_exptl_crystal_colour colourless
_exptl_crystal_density_diffrn 1.264
_exptl_crystal_density_method 'not measured'
_exptl_crystal_description prism
_exptl_crystal_F_000 712
_exptl_crystal_size_max 0.3
_exptl_crystal_size_mid 0.3
_exptl_crystal_size_min 0.15
_refine_diff_density_max 0.277
_refine_diff_density_min -0.180
_refine_ls_abs_structure_details 'Flack (1983), 1435 Friedel pairs'
_refine_ls_abs_structure_Flack -0.04(5)
_refine_ls_extinction_method none
_refine_ls_goodness_of_fit_ref 1.032
_refine_ls_hydrogen_treatment mixed
_refine_ls_matrix_type full
_refine_ls_number_parameters 277
_refine_ls_number_reflns 3632
_refine_ls_number_restraints 0
_refine_ls_restrained_S_all 1.032
_refine_ls_R_factor_all 0.0340
_refine_ls_R_factor_gt 0.0276
_refine_ls_shift/su_max 0.001
_refine_ls_shift/su_mean 0.000
_refine_ls_structure_factor_coef Fsqd
_refine_ls_weighting_details 'calc w=1/[\s^2^(Fo^2^)+(0.026P)^2^] where P=(Fo^2^+2Fc^2^)/3'
_refine_ls_weighting_scheme calc
_refine_ls_wR_factor_gt 0.0523
_refine_ls_wR_factor_ref 0.0533
_reflns_number_gt 3175
_reflns_number_total 3632
_reflns_threshold_expression I>2\s(I)
_cod_data_source_file jh2112.cif
_cod_data_source_block I
_cod_database_code 2224334
_cod_database_fobs_code 2224334

loop_
_symmetry_equiv_pos_as_xyz
'x, y, z'
'-x+1/2, -y, z+1/2'
'x+1/2, -y+1/2, -z'
'-x, y+1/2, -z+1/2'

loop_
_atom_site_type_symbol
_atom_site_label
_atom_site_fract_x
_atom_site_fract_y
_atom_site_fract_z
_atom_site_U_iso_or_equiv
_atom_site_adp_type
_atom_site_calc_flag
_atom_site_refinement_flags
_atom_site_occupancy
_atom_site_disorder_assembly
_atom_site_disorder_group
C C1 0.2221(3) 0.81153(11) 0.22603(6) 0.0144(3) Uani d . 1 . .
H H1 0.055(3) 0.7890(12) 0.2363(5) 0.017 Uiso d . 1 . .
C C2 0.2271(3) 0.92125(11) 0.22689(6) 0.0133(3) Uani d . 1 . .
H H2 0.402(3) 0.9383(11) 0.2176(6) 0.016 Uiso d . 1 . .
C C21 0.1670(3) 0.96521(11) 0.28540(6) 0.0163(3) Uani d . 1 . .
H H21 0.277(3) 0.9324(11) 0.3133(7) 0.020 Uiso d . 1 . .
C C22 -0.1041(3) 0.95024(13) 0.30376(8) 0.0248(4) Uani d . 1 . .
H H22A -0.139(3) 0.9755(13) 0.3442(8) 0.037 Uiso d . 1 . .
H H22B -0.154(3) 0.8837(14) 0.3016(7) 0.037 Uiso d . 1 . .
H H22C -0.216(3) 0.9878(14) 0.2804(8) 0.037 Uiso d . 1 . .
C C23 0.2308(3) 1.07241(12) 0.28675(7) 0.0207(4) Uani d . 1 . .
H H23A 0.126(3) 1.1091(13) 0.2621(7) 0.031 Uiso d . 1 . .
H H23B 0.396(3) 1.0834(12) 0.2739(7) 0.031 Uiso d . 1 . .
H H23C 0.207(3) 1.0990(12) 0.3264(7) 0.031 Uiso d . 1 . .
C C3 0.0559(3) 0.95554(11) 0.17848(6) 0.0193(3) Uani d . 1 . .
H H3A -0.122(3) 0.9338(12) 0.1888(7) 0.023 Uiso d . 1 . .
H H3B 0.049(3) 1.0270(12) 0.1771(6) 0.023 Uiso d . 1 . .
C C4 0.1377(3) 0.91614(12) 0.12123(7) 0.0222(4) Uani d . 1 . .
H H4A 0.300(3) 0.9392(12) 0.1134(7) 0.027 Uiso d . 1 . .
H H4B 0.025(3) 0.9406(12) 0.0913(7) 0.027 Uiso d . 1 . .
C C5 0.1436(3) 0.80595(12) 0.12053(6) 0.0199(4) Uani d . 1 . .
H H5 -0.025(3) 0.7843(12) 0.1282(6) 0.024 Uiso d . 1 . .
C C51 0.2389(4) 0.76739(13) 0.06413(8) 0.0305(4) Uani d . 1 . .
H H51A 0.398(4) 0.7932(14) 0.0557(7) 0.046 Uiso d . 1 . .
H H51B 0.137(3) 0.7914(15) 0.0335(8) 0.046 Uiso d . 1 . .
H H51C 0.245(3) 0.6975(14) 0.0650(8) 0.046 Uiso d . 1 . .
C C6 0.3052(3) 0.76948(11) 0.16982(6) 0.0172(3) Uani d . 1 . .
H H6A 0.478(3) 0.7877(12) 0.1612(6) 0.021 Uiso d . 1 . .
H H6B 0.305(3) 0.6970(12) 0.1714(6) 0.021 Uiso d . 1 . .
O O11 0.39944(16) 0.77425(7) 0.26904(4) 0.0146(2) Uani d . 1 . .
C C12 0.3058(3) 0.72616(10) 0.31299(6) 0.0134(3) Uani d . 1 . .
O O12 0.08816(18) 0.70999(9) 0.32180(4) 0.0214(2) Uani d . 1 . .
C C13 0.5134(3) 0.69492(11) 0.35302(6) 0.0146(3) Uani d . 1 . .
H H13 0.672(3) 0.6830(11) 0.3325(6) 0.018 Uiso d . 1 . .
S S14 0.56357(7) 0.79072(3) 0.404699(15) 0.01686(9) Uani d . 1 . .
C C15 0.3109(3) 0.73820(11) 0.44548(6) 0.0176(3) Uani d . 1 . .
H H15A 0.327(3) 0.7581(11) 0.4845(7) 0.021 Uiso d . 1 . .
H H15B 0.150(3) 0.7576(11) 0.4298(7) 0.021 Uiso d . 1 . .
C C16 0.3439(3) 0.63111(12) 0.43767(6) 0.0189(3) Uani d . 1 . .
H H16 0.175(3) 0.5948(11) 0.4441(6) 0.023 Uiso d . 1 . .
O O17 0.4379(2) 0.61176(7) 0.38320(4) 0.0205(2) Uani d . 1 . .
O O18 0.52454(18) 0.59729(7) 0.47832(4) 0.0206(2) Uani d . 1 . .
C C19 0.4838(3) 0.50989(11) 0.50215(6) 0.0193(3) Uani d . 1 . .
O O19 0.3034(2) 0.46223(9) 0.49229(6) 0.0418(4) Uani d . 1 . .
C C20 0.6923(3) 0.48274(13) 0.54115(7) 0.0252(4) Uani d . 1 . .
H H20A 0.709(3) 0.5287(14) 0.5686(8) 0.038 Uiso d . 1 . .
H H20B 0.850(3) 0.4807(13) 0.5212(8) 0.038 Uiso d . 1 . .
H H20C 0.659(3) 0.4227(13) 0.5576(7) 0.038 Uiso d . 1 . .

loop_
_atom_site_aniso_label
_atom_site_aniso_U_11
_atom_site_aniso_U_22
_atom_site_aniso_U_33
_atom_site_aniso_U_12
_atom_site_aniso_U_13
_atom_site_aniso_U_23
C1 0.0124(7) 0.0178(9) 0.0129(8) -0.0003(7) -0.0033(6) 0.0033(6)
C2 0.0115(7) 0.0157(8) 0.0127(8) -0.0026(6) -0.0008(6) 0.0021(6)
C21 0.0179(8) 0.0171(8) 0.0137(8) 0.0017(7) -0.0020(6) 0.0002(6)
C22 0.0232(9) 0.0248(10) 0.0265(10) -0.0013(8) 0.0080(8) -0.0066(7)
C23 0.0247(9) 0.0181(9) 0.0192(10) 0.0005(7) -0.0012(7) -0.0027(7)
C3 0.0246(9) 0.0149(8) 0.0184(8) 0.0007(8) -0.0050(7) 0.0025(6)
C4 0.0310(10) 0.0200(9) 0.0157(8) -0.0019(7) -0.0068(7) 0.0038(7)
C5 0.0255(8) 0.0188(9) 0.0155(8) -0.0053(7) -0.0037(6) -0.0011(7)
C51 0.0474(12) 0.0260(11) 0.0180(9) -0.0037(10) -0.0045(8) -0.0035(8)
C6 0.0198(8) 0.0142(9) 0.0175(8) 0.0005(7) 0.0004(6) -0.0005(6)
O11 0.0124(5) 0.0178(6) 0.0137(5) 0.0008(5) -0.0006(4) 0.0037(4)
C12 0.0159(8) 0.0115(8) 0.0126(8) -0.0005(6) 0.0010(6) -0.0021(6)
O12 0.0138(5) 0.0287(6) 0.0218(6) -0.0059(5) -0.0009(4) 0.0072(5)
C13 0.0158(8) 0.0156(8) 0.0124(7) 0.0031(6) 0.0013(5) -0.0005(6)
S14 0.01923(18) 0.01732(18) 0.01403(18) -0.00361(17) -0.00206(15) 0.00048(16)
C15 0.0176(8) 0.0250(9) 0.0101(8) 0.0018(7) 0.0015(6) 0.0009(6)
C16 0.0186(8) 0.0236(9) 0.0145(8) -0.0040(8) -0.0029(6) 0.0058(7)
O17 0.0326(6) 0.0136(5) 0.0153(5) 0.0006(5) -0.0039(5) 0.0012(4)
O18 0.0229(6) 0.0205(6) 0.0183(5) -0.0065(5) -0.0073(4) 0.0079(4)
C19 0.0224(8) 0.0180(8) 0.0174(8) -0.0002(7) 0.0028(6) 0.0046(6)
O19 0.0291(6) 0.0330(8) 0.0632(9) -0.0137(6) -0.0157(6) 0.0248(7)
C20 0.0335(10) 0.0230(10) 0.0193(9) -0.0006(8) -0.0049(8) 0.0050(8)

loop_
_atom_type_symbol
_atom_type_description
_atom_type_scat_dispersion_real
_atom_type_scat_dispersion_imag
_atom_type_scat_source
C C 0.0181 0.0091 'International Tables Vol C Tables 4.2.6.8 and 6.1.1.4'
H H 0.0000 0.0000 'International Tables Vol C Tables 4.2.6.8 and 6.1.1.4'
O O 0.0492 0.0322 'International Tables Vol C Tables 4.2.6.8 and 6.1.1.4'
S S 0.3331 0.5567 'International Tables Vol C Tables 4.2.6.8 and 6.1.1.4'

loop_
_geom_angle_atom_site_label_1
_geom_angle_atom_site_label_2
_geom_angle_atom_site_label_3
_geom_angle_site_symmetry_1
_geom_angle_site_symmetry_3
_geom_angle
_geom_angle_publ_flag
O11 C1 C6 . . 106.00(11) ?
O11 C1 C2 . . 109.26(12) ?
C6 C1 C2 . . 113.12(13) ?
O11 C1 H1 . . 107.7(8) ?
C6 C1 H1 . . 111.1(8) ?
C2 C1 H1 . . 109.5(10) ?
C1 C2 C3 . . 106.85(12) ?
C1 C2 C21 . . 113.86(13) ?
C3 C2 C21 . . 114.59(13) ?
C1 C2 H2 . . 104.7(9) ?
C3 C2 H2 . . 108.9(8) ?
C21 C2 H2 . . 107.4(8) ?
C22 C21 C23 . . 109.79(14) ?
C22 C21 C2 . . 113.39(13) ?
C23 C21 C2 . . 111.01(13) ?
C22 C21 H21 . . 108.3(9) ?
C23 C21 H21 . . 107.6(9) ?
C2 C21 H21 . . 106.5(9) ?
C21 C22 H22A . . 112.7(9) ?
C21 C22 H22B . . 112.2(10) ?
H22A C22 H22B . . 109.0(15) ?
C21 C22 H22C . . 110.8(11) ?
H22A C22 H22C . . 103.2(14) ?
H22B C22 H22C . . 108.5(15) ?
C21 C23 H23A . . 112.2(10) ?
C21 C23 H23B . . 111.0(11) ?
H23A C23 H23B . . 105.6(14) ?
C21 C23 H23C . . 110.4(10) ?
H23A C23 H23C . . 107.0(14) ?
H23B C23 H23C . . 110.5(14) ?
C4 C3 C2 . . 112.04(14) ?
C4 C3 H3A . . 111.7(9) ?
C2 C3 H3A . . 106.5(9) ?
C4 C3 H3B . . 110.0(8) ?
C2 C3 H3B . . 110.9(9) ?
H3A C3 H3B . . 105.5(13) ?
C3 C4 C5 . . 112.08(13) ?
C3 C4 H4A . . 108.4(10) ?
C5 C4 H4A . . 108.6(10) ?
C3 C4 H4B . . 109.6(9) ?
C5 C4 H4B . . 110.5(9) ?
H4A C4 H4B . . 107.6(13) ?
C51 C5 C4 . . 111.65(14) ?
C51 C5 C6 . . 110.89(13) ?
C4 C5 C6 . . 109.53(13) ?
C51 C5 H5 . . 111.4(9) ?
C4 C5 H5 . . 106.9(10) ?
C6 C5 H5 . . 106.3(9) ?
C5 C51 H51A . . 110.6(11) ?
C5 C51 H51B . . 109.9(11) ?
H51A C51 H51B . . 102.8(15) ?
C5 C51 H51C . . 110.2(11) ?
H51A C51 H51C . . 110.8(17) ?
H51B C51 H51C . . 112.3(17) ?
C1 C6 C5 . . 111.69(12) ?
C1 C6 H6A . . 111.0(9) ?
C5 C6 H6A . . 106.8(9) ?
C1 C6 H6B . . 110.7(9) ?
C5 C6 H6B . . 111.0(9) ?
H6A C6 H6B . . 105.5(13) ?
C12 O11 C1 . . 117.88(11) ?
O12 C12 O11 . . 126.32(13) ?
O12 C12 C13 . . 123.07(13) ?
O11 C12 C13 . . 110.60(11) ?
O17 C13 C12 . . 109.67(12) ?
O17 C13 S14 . . 107.65(9) ?
C12 C13 S14 . . 108.21(10) ?
O17 C13 H13 . . 110.7(9) ?
C12 C13 H13 . . 111.7(9) ?
S14 C13 H13 . . 108.8(9) ?
C15 S14 C13 . . 87.13(7) ?
C16 C15 S14 . . 104.23(11) ?
C16 C15 H15A . . 112.8(9) ?
S14 C15 H15A . . 108.9(9) ?
C16 C15 H15B . . 109.2(9) ?
S14 C15 H15B . . 110.3(9) ?
H15A C15 H15B . . 111.1(13) ?
O17 C16 O18 . . 107.80(12) ?
O17 C16 C15 . . 109.99(12) ?
O18 C16 C15 . . 108.64(12) ?
O17 C16 H16 . . 110.4(8) ?
O18 C16 H16 . . 109.0(8) ?
C15 C16 H16 . . 111.0(8) ?
C16 O17 C13 . . 113.85(11) ?
C19 O18 C16 . . 117.42(11) ?
O19 C19 O18 . . 123.18(13) ?
O19 C19 C20 . . 125.64(15) ?
O18 C19 C20 . . 111.18(13) ?
C19 C20 H20A . . 109.4(11) ?
C19 C20 H20B . . 111.1(10) ?
H20A C20 H20B . . 106.0(16) ?
C19 C20 H20C . . 109.6(11) ?
H20A C20 H20C . . 110.5(16) ?
H20B C20 H20C . . 110.1(15) ?

loop_
_geom_bond_atom_site_label_1
_geom_bond_atom_site_label_2
_geom_bond_site_symmetry_2
_geom_bond_distance
_geom_bond_publ_flag
C1 O11 . 1.4768(16) ?
C1 C6 . 1.510(2) ?
C1 C2 . 1.522(2) ?
C1 H1 . 0.975(15) ?
C2 C3 . 1.533(2) ?
C2 C21 . 1.537(2) ?
C2 H2 . 0.986(15) ?
C21 C22 . 1.522(2) ?
C21 C23 . 1.525(2) ?
C21 H21 . 0.990(16) ?
C22 H22A . 1.029(19) ?
C22 H22B . 0.961(19) ?
C22 H22C . 0.965(18) ?
C23 H23A . 0.951(17) ?
C23 H23B . 0.945(18) ?
C23 H23C . 1.009(17) ?
C3 C4 . 1.515(2) ?
C3 H3A . 1.024(16) ?
C3 H3B . 0.992(16) ?
C4 C5 . 1.528(2) ?
C4 H4A . 0.941(18) ?
C4 H4B . 0.983(16) ?
C5 C51 . 1.516(2) ?
C5 C6 . 1.529(2) ?
C5 H5 . 0.965(15) ?
C51 H51A . 0.94(2) ?
C51 H51B . 0.961(18) ?
C51 H51C . 0.970(19) ?
C6 H6A . 0.975(15) ?
C6 H6B . 1.006(16) ?
O11 C12 . 1.3264(16) ?
C12 O12 . 1.1991(16) ?
C12 C13 . 1.5155(19) ?
C13 O17 . 1.4122(17) ?
C13 S14 . 1.8193(15) ?
C13 H13 . 0.989(15) ?
S14 C15 . 1.8059(16) ?
C15 C16 . 1.507(2) ?
C15 H15A . 0.961(16) ?
C15 H15B . 0.973(15) ?
C16 O17 . 1.4000(18) ?
C16 O18 . 1.4345(17) ?
C16 H16 . 1.042(16) ?
O18 C19 . 1.3526(17) ?
C19 O19 . 1.1891(17) ?
C19 C20 . 1.489(2) ?
C20 H20A . 0.911(19) ?
C20 H20B . 0.961(18) ?
C20 H20C . 0.936(18) ?

loop_
_geom_hbond_atom_site_label_D
_geom_hbond_atom_site_label_H
_geom_hbond_atom_site_label_A
_geom_hbond_site_symmetry_A
_geom_hbond_distance_DH
_geom_hbond_distance_HA
_geom_hbond_distance_DA
_geom_hbond_angle_DHA
C13 H13 O12 1_655 0.989(15) 2.261(15) 3.1563(18) 150.0(12)
C15 H15A S14 3_466 0.961(16) 3.033(15) 3.7794(15) 135.6(11)
C20 H20B O19 1_655 0.961(18) 2.524(18) 3.464(2) 166.0(14)

loop_
_geom_torsion_atom_site_label_1
_geom_torsion_atom_site_label_2
_geom_torsion_atom_site_label_3
_geom_torsion_atom_site_label_4
_geom_torsion_site_symmetry_1
_geom_torsion_site_symmetry_2
_geom_torsion_site_symmetry_3
_geom_torsion_site_symmetry_4
_geom_torsion
_geom_torsion_publ_flag
O11 C1 C2 C3 . . . . 175.68(11) ?
C6 C1 C2 C3 . . . . 57.86(16) ?
O11 C1 C2 C21 . . . . -56.78(16) ?
C6 C1 C2 C21 . . . . -174.59(12) ?
C1 C2 C21 C22 . . . . -68.34(17) ?
C3 C2 C21 C22 . . . . 55.10(18) ?
C1 C2 C21 C23 . . . . 167.51(14) ?
C3 C2 C21 C23 . . . . -69.05(17) ?
C1 C2 C3 C4 . . . . -57.56(17) ?
C21 C2 C3 C4 . . . . 175.32(13) ?
C2 C3 C4 C5 . . . . 57.98(18) ?
C3 C4 C5 C51 . . . . -176.96(15) ?
C3 C4 C5 C6 . . . . -53.74(19) ?
O11 C1 C6 C5 . . . . -177.46(12) ?
C2 C1 C6 C5 . . . . -57.75(17) ?
C51 C5 C6 C1 . . . . 176.82(14) ?
C4 C5 C6 C1 . . . . 53.16(17) ?
C6 C1 O11 C12 . . . . -123.41(13) ?
C2 C1 O11 C12 . . . . 114.39(14) ?
C1 O11 C12 O12 . . . . -0.5(2) ?
C1 O11 C12 C13 . . . . -179.08(11) ?
O12 C12 C13 O17 . . . . 27.68(19) ?
O11 C12 C13 O17 . . . . -153.67(11) ?
O12 C12 C13 S14 . . . . -89.49(16) ?
O11 C12 C13 S14 . . . . 89.16(12) ?
O17 C13 S14 C15 . . . . -33.57(10) ?
C12 C13 S14 C15 . . . . 84.90(11) ?
C13 S14 C15 C16 . . . . 37.16(10) ?
S14 C15 C16 O17 . . . . -33.65(15) ?
S14 C15 C16 O18 . . . . 84.12(12) ?
O18 C16 O17 C13 . . . . -109.17(13) ?
C15 C16 O17 C13 . . . . 9.12(17) ?
C12 C13 O17 C16 . . . . -97.69(14) ?
S14 C13 O17 C16 . . . . 19.84(14) ?
O17 C16 O18 C19 . . . . -98.38(14) ?
C15 C16 O18 C19 . . . . 142.46(13) ?
C16 O18 C19 O19 . . . . -2.4(2) ?
C16 O18 C19 C20 . . . . 177.29(13) ?

loop_
_cod_related_entry_id
_cod_related_entry_database
_cod_related_entry_code
1 ChemSpider 8172344
